data_4002800
loop_
_publ_author_name
'Wang, Zhenbin'
'Chu, Iek-Heng'
'Zhou, Fei'
'Ong, Shyue Ping'

_publ_section_title
;
 Electronic Structure Descriptor for the Discovery of Narrow-Band
 Red-Emitting Phosphors
;
_journal_issue 11
_journal_name_full 'Chemistry of Materials'
_journal_page_first 4024
_journal_paper_doi 10.1021/acs.chemmater.6b01496
_journal_volume 28
_journal_year 2016
_chemical_formula_structural CaSiN2
_chemical_formula_sum 'Ca16 N32 Si16'
_space_group_IT_number 61
_symmetry_Int_Tables_number 61
_symmetry_space_group_name_Hall '-P 2ac 2ab'
_symmetry_space_group_name_H-M 'P b c a'
_cell_angle_alpha 90.00000000
_cell_angle_beta 90.00000000
_cell_angle_gamma 90.00000000
_cell_formula_units_Z 16
_cell_length_a 5.16819988
_cell_length_b 10.28413207
_cell_length_c 14.87141304
_cell_volume 790.422
_cod_data_source_file 48.cif
_cod_data_source_block CaSiN2
_cod_original_cell_volume 790.422297146
_cod_original_sg_symbol_H-M Pbca
_cod_original_formula_sum 'Ca16 Si16 N32'
_cod_database_code 4002800

loop_
_symmetry_equiv_pos_site_id
_symmetry_equiv_pos_as_xyz
1 'x, y, z'
2 '-x, -y, -z'
3 '-x+1/2, -y, z+1/2'
4 'x+1/2, y, -z+1/2'
5 'x+1/2, -y+1/2, -z'
6 '-x+1/2, y+1/2, z'
7 '-x, y+1/2, -z+1/2'
8 'x, -y+1/2, z+1/2'

loop_
_atom_site_aniso_type_symbol
_atom_site_aniso_U_11
_atom_site_aniso_U_22
_atom_site_aniso_U_33
_atom_site_aniso_U_12
_atom_site_aniso_U_13
_atom_site_aniso_U_23
Ca 0 0 0 0 0 0
Si 0 0 0 0 0 0
N 0 0 0 0 0 0

loop_
_atom_site_type_symbol
_atom_site_label
_atom_site_symmetry_multiplicity
_atom_site_fract_x
_atom_site_fract_y
_atom_site_fract_z
_atom_site_occupancy
Ca Ca1 8 0.152134 0.726064 0.687812 1
Ca Ca2 8 0.239955 0.007436 0.065068 1
Si Si3 8 0.184338 0.729987 0.937365 1
Si Si4 8 0.225736 0.016509 0.311999 1
N N5 8 0.096019 0.023065 0.715551 1
N N6 8 0.148194 0.224197 0.535984 1
N N7 8 0.196457 0.072920 0.909289 1
N N8 8 0.226595 0.680150 0.338102 1

_cod_struct_determination_method theoretical
